data_7243878
loop_
_publ_author_name
'Chen, Bo-Yi'
'Tsai, Min-Yem'
'Su, Yu-Chia'
'Lin, Po-Heng'
'Long, J\'er\^ome'

_publ_section_title
;
 Synthesis, structures and magnetic properties of dysprosium(iii)
 complexes based on amino-bis(benzotriazole phenolate) and
 nitrophenolates: influence over the slow relaxation of the magnetization
;
_journal_issue 47
_journal_name_full CrystEngComm
_journal_page_first 8343
_journal_page_last 8350
_journal_paper_doi 10.1039/D1CE00909E
_journal_volume 23
_journal_year 2021
_chemical_formula_moiety 'C35 H40 Cl2 Dy N9 O3, C4 H8 O'
_chemical_formula_sum 'C39 H48 Cl2 Dy N9 O4'
_chemical_formula_weight 940.26
_space_group_crystal_system triclinic
_space_group_IT_number 2
_space_group_name_Hall '-P 1'
_space_group_name_H-M_alt 'P -1'
_atom_sites_solution_hydrogens mixed
_audit_creation_date 2021-10-04
_audit_creation_method
;
Olex2 1.2-ac3
(compiled 2017.02.24 svn.r3390 for Rigaku Oxford Diffraction, GUI svn.r5318)
;
_audit_update_record
;
2021-10-05 deposited with the CCDC.	2021-10-07 downloaded from the CCDC.
;
_cell_angle_alpha 76.975(5)
_cell_angle_beta 64.278(5)
_cell_angle_gamma 68.218(6)
_cell_formula_units_Z 2
_cell_length_a 12.7650(7)
_cell_length_b 12.8233(8)
_cell_length_c 14.6204(8)
_cell_measurement_reflns_used 8878
_cell_measurement_temperature 120(2)
_cell_measurement_theta_max 26.46
_cell_measurement_theta_min 2.57
_cell_volume 1996.2(2)
_computing_cell_refinement 'SAINT V8.40A (?, 2016)'
_computing_data_reduction 'SAINT V8.40A (?, 2016)'
_computing_molecular_graphics 'Olex2 (Dolomanov et al., 2009)'
_computing_publication_material 'Olex2 (Dolomanov et al., 2009)'
_computing_structure_refinement 'XL (Sheldrick, 2008)'
_computing_structure_solution 'SHELXT 2018/2 (Sheldrick, 2018)'
_diffrn_ambient_temperature 120.15
_diffrn_measured_fraction_theta_full 0.995
_diffrn_measured_fraction_theta_max 0.995
_diffrn_measurement_device_type 'Bruker APEX-II CCD'
_diffrn_measurement_method '\f and \w scans'
_diffrn_radiation_type MoK\a
_diffrn_radiation_wavelength 0.71073
_diffrn_reflns_av_R_equivalents 0.0413
_diffrn_reflns_av_unetI/netI 0.0651
_diffrn_reflns_Laue_measured_fraction_full 0.995
_diffrn_reflns_Laue_measured_fraction_max 0.995
_diffrn_reflns_limit_h_max 15
_diffrn_reflns_limit_h_min -15
_diffrn_reflns_limit_k_max 15
_diffrn_reflns_limit_k_min -15
_diffrn_reflns_limit_l_max 17
_diffrn_reflns_limit_l_min -17
_diffrn_reflns_number 14538
_diffrn_reflns_point_group_measured_fraction_full 0.995
_diffrn_reflns_point_group_measured_fraction_max 0.995
_diffrn_reflns_theta_full 24.998
_diffrn_reflns_theta_max 24.998
_diffrn_reflns_theta_min 2.900
_exptl_absorpt_coefficient_mu 2.058
_exptl_absorpt_correction_T_max 0.781
_exptl_absorpt_correction_T_min 0.601
_exptl_absorpt_correction_type multi-scan
_exptl_absorpt_process_details
;
SADABS-2016/2 (Bruker,2016/2) was used for absorption correction.
wR2(int) was 0.0653 before and 0.0509 after correction.
The Ratio of minimum to maximum transmission is 0.8591.
The \l/2 correction factor is Not present.
;
_exptl_crystal_colour yellow
_exptl_crystal_density_diffrn 1.564
_exptl_crystal_description block
_exptl_crystal_F_000 954
_exptl_crystal_size_max 0.32
_exptl_crystal_size_mid 0.21
_exptl_crystal_size_min 0.12
_refine_diff_density_max 1.935
_refine_diff_density_min -0.891
_refine_diff_density_rms 0.117
_refine_ls_extinction_method none
_refine_ls_goodness_of_fit_ref 1.059
_refine_ls_hydrogen_treatment mixed
_refine_ls_matrix_type full
_refine_ls_number_parameters 506
_refine_ls_number_reflns 7007
_refine_ls_number_restraints 6
_refine_ls_restrained_S_all 1.063
_refine_ls_R_factor_all 0.0455
_refine_ls_R_factor_gt 0.0371
_refine_ls_shift/su_max 0.001
_refine_ls_shift/su_mean 0.000
_refine_ls_structure_factor_coef Fsqd
_refine_ls_weighting_details 'w=1/[\s^2^(Fo^2^)+(0.0338P)^2^+0.1892P] where P=(Fo^2^+2Fc^2^)/3'
_refine_ls_weighting_scheme calc
_refine_ls_wR_factor_gt 0.0807
_refine_ls_wR_factor_ref 0.0852
_reflns_Friedel_coverage 0.000
_reflns_number_gt 6113
_reflns_number_total 7007
_reflns_threshold_expression 'I > 2\s(I)'
_cod_data_source_file d1ce00909e2.cif
_cod_data_source_block ytcn55(057)
_cod_depositor_comments
;
The following automatic conversions were performed:

data item '_exptl_absorpt_correction_type' value 'MULTI-SCAN' was
changed to 'multi-scan' in accordance with the
/home/data/users/saulius/crontab/automatic-downloads/rss-feeds/RSC/lib/dictionaries/cif_core.dic
dictionary named 'cif_core.dic' version 2.4.2 last updated on
2011-04-26.

Automatic conversion script
Id: cif_fix_values 7556 2019-12-06 15:28:31Z antanas 

 Adding full bibliography for 7243878--7243881.cif.
;
_cod_database_code 7243878
_shelx_shelxl_version_number 2018/3
_shelx_space_group_comment
;
The symmetry employed for this shelxl refinement is uniquely defined
by the following loop, which should always be used as a source of
symmetry information in preference to the above space-group names.
They are only intended as comments.
;
_shelx_estimated_absorpt_t_max 0.790
_shelx_estimated_absorpt_t_min 0.559
_olex2_refinement_description
;
1. Fixed Uiso
 At 1.2 times of:
  All C(H) groups, All C(H,H) groups
 At 1.5 times of:
  All C(H,H,H) groups
2. Uiso/Uaniso restraints and constraints
Uanis(C3S) \\sim Ueq: with sigma of 0.001 and sigma for terminal atoms of 0.002
3.a Secondary CH2 refined with riding coordinates:
 C7(H7A,H7B), C8(H8A,H8B), C29(H29A,H29B), C30(H30A,H30B), C1S(H1SA,H1SB),
 C2S(H2SA,H2SB), C3S(H3SA,H3SB), C4S(H4SA,H4SB)
3.b Aromatic/amide H refined with riding coordinates:
 C3(H3), C5(H5), C12(H12), C14(H14), C16(H16), C17(H17), C18(H18), C19(H19),
 C24(H24), C25(H25), C26(H26), C27(H27), C33(H33)
3.c Idealised Me refined as rotating group:
 C21(H21A,H21B,H21C), C22(H22A,H22B,H22C), C31(H31A,H31B,H31C), C32(H32A,H32B,
 H32C), C34(H34A,H34B,H34C), C35(H35A,H35B,H35C)
;
_olex2_submission_special_instructions 'No special instructions were received'

loop_
_space_group_symop_operation_xyz
'x, y, z'
'-x, -y, -z'

loop_
_atom_site_label
_atom_site_type_symbol
_atom_site_fract_x
_atom_site_fract_y
_atom_site_fract_z
_atom_site_U_iso_or_equiv
_atom_site_adp_type
_atom_site_occupancy
_atom_site_site_symmetry_order
_atom_site_calc_flag
_atom_site_refinement_flags_posn
_atom_site_refinement_flags_adp
_atom_site_refinement_flags_occupancy
_atom_site_disorder_assembly
_atom_site_disorder_group
Dy Dy -0.06358(2) 0.21930(2) 0.78187(2) 0.01484(8) Uani 1 1 d . . . . .
Cl1 Cl 0.12790(10) 0.29330(9) 0.71580(9) 0.0255(3) Uani 1 1 d . . . . .
Cl2 Cl -0.26508(10) 0.16915(10) 0.83368(9) 0.0268(3) Uani 1 1 d . . . . .
O1 O -0.0541(2) 0.1870(2) 0.9345(2) 0.0176(7) Uani 1 1 d . . . . .
O2 O 0.0714(2) 0.0496(2) 0.7806(2) 0.0173(7) Uani 1 1 d . . . . .
O3 O -0.1106(3) 0.3693(2) 0.6644(2) 0.0197(7) Uani 1 1 d . . . . .
N1 N -0.2014(3) 0.3936(3) 0.8907(3) 0.0191(8) Uani 1 1 d . . . . .
N2 N -0.1943(3) 0.4171(3) 0.9732(3) 0.0197(8) Uani 1 1 d . . . . .
N3 N -0.2811(3) 0.5080(3) 1.0201(3) 0.0255(9) Uani 1 1 d . . . . .
N4 N 0.0158(3) 0.1303(3) 0.6127(3) 0.0165(8) Uani 1 1 d . . . . .
N5 N 0.1284(3) 0.0601(3) 0.5651(3) 0.0167(8) Uani 1 1 d . . . . .
N6 N 0.1558(3) 0.0428(3) 0.4701(3) 0.0228(9) Uani 1 1 d . . . . .
N7 N 0.1949(3) 0.0549(3) 0.8967(3) 0.0177(8) Uani 1 1 d . . . . .
H7 H 0.145(4) 0.088(4) 0.872(3) 0.015(12) Uiso 1 1 d . . . . .
N8 N 0.4931(3) -0.0302(4) 0.8280(3) 0.0292(10) Uani 1 1 d . . . . .
N9 N -0.1451(3) 0.5473(3) 0.5906(3) 0.0196(8) Uani 1 1 d . . . . .
C1 C -0.0353(4) 0.2409(4) 0.9895(3) 0.0178(10) Uani 1 1 d . . . . .
C2 C -0.1006(4) 0.3546(4) 1.0108(3) 0.0182(10) Uani 1 1 d . . . . .
C3 C -0.0778(4) 0.4072(4) 1.0709(3) 0.0206(10) Uani 1 1 d . . . . .
H3 H -0.123181 0.483845 1.083602 0.025 Uiso 1 1 calc R . . . .
C4 C 0.0090(4) 0.3507(4) 1.1125(3) 0.0252(11) Uani 1 1 d . . . . .
C5 C 0.0735(4) 0.2387(4) 1.0918(3) 0.0230(10) Uani 1 1 d . . . . .
H5 H 0.134005 0.198411 1.119116 0.028 Uiso 1 1 calc R . . . .
C6 C 0.0531(4) 0.1839(4) 1.0330(3) 0.0184(10) Uani 1 1 d . . . . .
C7 C 0.1235(4) 0.0630(4) 1.0104(3) 0.0199(10) Uani 1 1 d . . . . .
H7A H 0.066173 0.018397 1.035572 0.024 Uiso 1 1 calc R . . . .
H7B H 0.180539 0.031562 1.046027 0.024 Uiso 1 1 calc R . . . .
C8 C 0.2413(4) -0.0643(3) 0.8668(3) 0.0195(10) Uani 1 1 d . . . . .
H8A H 0.313955 -0.107612 0.883378 0.023 Uiso 1 1 calc R . . . .
H8B H 0.177206 -0.101251 0.905920 0.023 Uiso 1 1 calc R . . . .
C9 C 0.2748(4) -0.0645(3) 0.7547(3) 0.0174(10) Uani 1 1 d . . . . .
C10 C 0.1816(4) -0.0021(3) 0.7163(3) 0.0174(9) Uani 1 1 d . . . . .
C11 C 0.2154(4) 0.0002(3) 0.6117(3) 0.0164(9) Uani 1 1 d . . . . .
C12 C 0.3322(4) -0.0603(4) 0.5481(3) 0.0234(10) Uani 1 1 d . . . . .
H12 H 0.351110 -0.058902 0.477515 0.028 Uiso 1 1 calc R . . . .
C13 C 0.4208(4) -0.1226(4) 0.5872(3) 0.0256(11) Uani 1 1 d . . . . .
C14 C 0.3903(4) -0.1227(4) 0.6907(3) 0.0255(11) Uani 1 1 d . . . . .
H14 H 0.450487 -0.163936 0.718231 0.031 Uiso 1 1 calc R . . . .
C15 C -0.3036(4) 0.4763(4) 0.8851(3) 0.0224(10) Uani 1 1 d . . . . .
C16 C -0.3630(4) 0.4964(4) 0.8175(4) 0.0258(11) Uani 1 1 d . . . . .
H16 H -0.332159 0.449571 0.763792 0.031 Uiso 1 1 calc R . . . .
C17 C -0.4670(4) 0.5869(4) 0.8337(4) 0.0338(13) Uani 1 1 d . . . . .
H17 H -0.508705 0.603667 0.789370 0.041 Uiso 1 1 calc R . . . .
C18 C -0.5146(5) 0.6565(4) 0.9147(4) 0.0398(14) Uani 1 1 d . . . . .
H18 H -0.587317 0.718088 0.922962 0.048 Uiso 1 1 calc R . . . .
C19 C -0.4593(4) 0.6377(4) 0.9810(4) 0.0346(13) Uani 1 1 d . . . . .
H19 H -0.492391 0.683968 1.035643 0.042 Uiso 1 1 calc R . . . .
C20 C -0.3509(4) 0.5464(4) 0.9646(3) 0.0253(11) Uani 1 1 d . . . . .
C21 C 0.0309(5) 0.4074(4) 1.1799(4) 0.0310(12) Uani 1 1 d . . . . .
H21A H -0.007038 0.489086 1.172637 0.046 Uiso 1 1 calc GR . . . .
H21B H 0.119078 0.390377 1.159722 0.046 Uiso 1 1 calc GR . . . .
H21C H -0.005231 0.379547 1.251055 0.046 Uiso 1 1 calc GR . . . .
C22 C 0.5485(4) -0.1871(5) 0.5171(4) 0.0394(14) Uani 1 1 d . . . . .
H22A H 0.609257 -0.184146 0.539605 0.059 Uiso 1 1 calc GR . . . .
H22B H 0.564692 -0.152974 0.447256 0.059 Uiso 1 1 calc GR . . . .
H22C H 0.553559 -0.265777 0.519461 0.059 Uiso 1 1 calc GR . . . .
C23 C -0.0344(4) 0.1592(3) 0.5420(3) 0.0184(10) Uani 1 1 d . . . . .
C24 C -0.1523(4) 0.2267(4) 0.5470(4) 0.0231(11) Uani 1 1 d . . . . .
H24 H -0.213256 0.261615 0.607074 0.028 Uiso 1 1 calc R . . . .
C25 C -0.1743(5) 0.2395(4) 0.4607(4) 0.0292(12) Uani 1 1 d . . . . .
H25 H -0.252688 0.285040 0.461341 0.035 Uiso 1 1 calc R . . . .
C26 C -0.0846(5) 0.1875(4) 0.3702(4) 0.0315(12) Uani 1 1 d . . . . .
H26 H -0.103946 0.200541 0.311905 0.038 Uiso 1 1 calc R . . . .
C27 C 0.0285(4) 0.1192(4) 0.3654(3) 0.0256(11) Uani 1 1 d . . . . .
H27 H 0.087697 0.082511 0.305763 0.031 Uiso 1 1 calc R . . . .
C28 C 0.0537(4) 0.1054(4) 0.4529(3) 0.0190(10) Uani 1 1 d . . . . .
C29 C 0.2893(4) 0.1147(4) 0.8523(3) 0.0238(11) Uani 1 1 d . . . . .
H29A H 0.248896 0.193546 0.871310 0.029 Uiso 1 1 calc R . . . .
H29B H 0.321244 0.116745 0.777188 0.029 Uiso 1 1 calc R . . . .
C30 C 0.3966(4) 0.0631(4) 0.8853(4) 0.0298(12) Uani 1 1 d . . . . .
H30A H 0.432041 0.122563 0.878593 0.036 Uiso 1 1 calc R . . . .
H30B H 0.365735 0.036377 0.958187 0.036 Uiso 1 1 calc R . . . .
C31 C 0.5770(4) -0.0890(5) 0.8796(4) 0.0385(14) Uani 1 1 d . . . . .
H31A H 0.641878 -0.151659 0.840547 0.058 Uiso 1 1 calc GR . . . .
H31B H 0.532157 -0.118123 0.947962 0.058 Uiso 1 1 calc GR . . . .
H31C H 0.613471 -0.036571 0.884941 0.058 Uiso 1 1 calc GR . . . .
C32 C 0.5605(5) 0.0072(5) 0.7259(4) 0.0470(15) Uani 1 1 d . . . . .
H32A H 0.507089 0.036246 0.687803 0.071 Uiso 1 1 calc GR . . . .
H32B H 0.630550 -0.056147 0.692317 0.071 Uiso 1 1 calc GR . . . .
H32C H 0.589706 0.067037 0.727880 0.071 Uiso 1 1 calc GR . . . .
C33 C -0.1004(4) 0.4653(4) 0.6488(3) 0.0190(10) Uani 1 1 d . . . . .
H33 H -0.057409 0.480280 0.681044 0.023 Uiso 1 1 calc R . . . .
C34 C -0.1400(5) 0.6608(4) 0.5825(4) 0.0314(12) Uani 1 1 d . . . . .
H34A H -0.078849 0.658501 0.607008 0.047 Uiso 1 1 calc GR . . . .
H34B H -0.220353 0.709094 0.623799 0.047 Uiso 1 1 calc GR . . . .
H34C H -0.117336 0.691013 0.511162 0.047 Uiso 1 1 calc GR . . . .
C35 C -0.2112(5) 0.5293(4) 0.5376(4) 0.0343(13) Uani 1 1 d . . . . .
H35A H -0.177440 0.450883 0.520217 0.052 Uiso 1 1 calc GR . . . .
H35B H -0.202291 0.579616 0.475256 0.052 Uiso 1 1 calc GR . . . .
H35C H -0.298144 0.545424 0.582143 0.052 Uiso 1 1 calc GR . . . .
O1S O 0.6273(6) 0.6203(6) 0.2700(5) 0.129(2) Uani 1 1 d . . . . .
C1S C 0.6736(7) 0.5095(7) 0.3284(7) 0.089(3) Uani 1 1 d . . . . .
H1SA H 0.755220 0.463590 0.284261 0.107 Uiso 1 1 calc R . . . .
H1SB H 0.679573 0.524676 0.389120 0.107 Uiso 1 1 calc R . . . .
C2S C 0.5869(10) 0.4538(8) 0.3569(10) 0.167(6) Uani 1 1 d . . . . .
H2SA H 0.618051 0.393827 0.310784 0.201 Uiso 1 1 calc R . . . .
H2SB H 0.571607 0.418478 0.427186 0.201 Uiso 1 1 calc R . . . .
C3S C 0.4791(6) 0.5311(6) 0.3518(5) 0.0526(16) Uani 1 1 d . U . . .
H3SA H 0.455252 0.504542 0.307376 0.063 Uiso 1 1 calc R . . . .
H3SB H 0.413234 0.535739 0.420734 0.063 Uiso 1 1 calc R . . . .
C4S C 0.4904(7) 0.6340(8) 0.3154(7) 0.104(3) Uani 1 1 d . . . . .
H4SA H 0.446275 0.685596 0.370876 0.125 Uiso 1 1 calc R . . . .
H4SB H 0.455842 0.665549 0.262484 0.125 Uiso 1 1 calc R . . . .

loop_
_atom_site_aniso_label
_atom_site_aniso_U_11
_atom_site_aniso_U_22
_atom_site_aniso_U_33
_atom_site_aniso_U_23
_atom_site_aniso_U_13
_atom_site_aniso_U_12
Dy 0.01677(13) 0.01151(12) 0.01483(12) 0.00041(8) -0.00674(9) -0.00296(9)
Cl1 0.0222(6) 0.0251(6) 0.0311(6) 0.0064(5) -0.0122(5) -0.0122(5)
Cl2 0.0205(6) 0.0253(6) 0.0340(7) 0.0015(5) -0.0109(5) -0.0083(5)
O1 0.0223(17) 0.0160(16) 0.0137(15) -0.0015(12) -0.0067(13) -0.0051(13)
O2 0.0188(16) 0.0145(15) 0.0161(15) -0.0006(12) -0.0068(13) -0.0028(13)
O3 0.0245(17) 0.0112(16) 0.0227(16) 0.0011(13) -0.0113(14) -0.0037(13)
N1 0.021(2) 0.0157(19) 0.0153(19) 0.0008(15) -0.0046(16) -0.0043(17)
N2 0.020(2) 0.0144(19) 0.0178(19) -0.0048(16) -0.0020(16) -0.0027(17)
N3 0.022(2) 0.018(2) 0.026(2) -0.0036(17) -0.0035(17) -0.0018(18)
N4 0.016(2) 0.0099(18) 0.024(2) -0.0047(15) -0.0093(16) 0.0004(16)
N5 0.018(2) 0.0151(19) 0.0149(18) -0.0016(15) -0.0036(15) -0.0066(16)
N6 0.029(2) 0.022(2) 0.015(2) 0.0028(16) -0.0067(17) -0.0110(18)
N7 0.021(2) 0.014(2) 0.020(2) 0.0029(16) -0.0114(17) -0.0052(17)
N8 0.021(2) 0.039(3) 0.028(2) -0.0012(19) -0.0110(18) -0.0084(19)
N9 0.023(2) 0.0133(19) 0.023(2) 0.0018(16) -0.0115(17) -0.0063(16)
C1 0.021(2) 0.020(2) 0.012(2) 0.0049(18) -0.0037(18) -0.012(2)
C2 0.020(2) 0.022(2) 0.013(2) 0.0009(18) -0.0039(18) -0.011(2)
C3 0.023(3) 0.016(2) 0.017(2) -0.0044(19) 0.0003(19) -0.007(2)
C4 0.033(3) 0.030(3) 0.016(2) 0.000(2) -0.006(2) -0.019(2)
C5 0.027(3) 0.026(3) 0.016(2) 0.003(2) -0.006(2) -0.014(2)
C6 0.022(2) 0.018(2) 0.016(2) 0.0020(18) -0.0056(19) -0.011(2)
C7 0.023(3) 0.022(2) 0.013(2) 0.0043(19) -0.0064(19) -0.009(2)
C8 0.019(2) 0.013(2) 0.022(2) 0.0003(19) -0.0079(19) -0.0011(19)
C9 0.016(2) 0.011(2) 0.021(2) 0.0013(18) -0.0071(19) -0.0018(19)
C10 0.018(2) 0.011(2) 0.021(2) -0.0010(18) -0.0035(19) -0.0068(19)
C11 0.015(2) 0.011(2) 0.019(2) -0.0001(18) -0.0036(18) -0.0039(19)
C12 0.025(3) 0.022(2) 0.018(2) -0.006(2) -0.003(2) -0.006(2)
C13 0.023(3) 0.019(2) 0.027(3) -0.008(2) -0.007(2) 0.001(2)
C14 0.021(3) 0.021(3) 0.031(3) -0.005(2) -0.011(2) 0.000(2)
C15 0.021(3) 0.014(2) 0.023(2) 0.0045(19) -0.004(2) -0.004(2)
C16 0.019(3) 0.025(3) 0.030(3) 0.006(2) -0.009(2) -0.007(2)
C17 0.025(3) 0.029(3) 0.037(3) 0.012(2) -0.012(2) -0.006(2)
C18 0.023(3) 0.022(3) 0.051(4) 0.005(3) -0.004(3) 0.001(2)
C19 0.027(3) 0.018(3) 0.042(3) -0.003(2) -0.005(2) 0.002(2)
C20 0.023(3) 0.015(2) 0.026(3) 0.003(2) -0.001(2) -0.005(2)
C21 0.045(3) 0.034(3) 0.026(3) -0.006(2) -0.013(2) -0.024(3)
C22 0.028(3) 0.043(3) 0.030(3) -0.013(3) -0.004(2) 0.005(3)
C23 0.028(3) 0.010(2) 0.021(2) 0.0023(18) -0.012(2) -0.009(2)
C24 0.030(3) 0.013(2) 0.032(3) -0.002(2) -0.019(2) -0.004(2)
C25 0.037(3) 0.022(3) 0.036(3) 0.002(2) -0.024(2) -0.009(2)
C26 0.047(3) 0.032(3) 0.031(3) 0.013(2) -0.024(3) -0.028(3)
C27 0.039(3) 0.026(3) 0.020(2) 0.003(2) -0.014(2) -0.020(2)
C28 0.024(3) 0.015(2) 0.021(2) 0.0012(19) -0.008(2) -0.012(2)
C29 0.025(3) 0.022(3) 0.018(2) 0.002(2) -0.003(2) -0.010(2)
C30 0.030(3) 0.037(3) 0.027(3) -0.002(2) -0.010(2) -0.016(2)
C31 0.029(3) 0.044(3) 0.049(3) -0.002(3) -0.023(3) -0.010(3)
C32 0.032(3) 0.065(4) 0.034(3) 0.000(3) -0.004(2) -0.015(3)
C33 0.020(2) 0.017(2) 0.019(2) -0.0011(19) -0.0074(19) -0.006(2)
C34 0.044(3) 0.017(2) 0.042(3) 0.006(2) -0.024(3) -0.015(2)
C35 0.047(3) 0.028(3) 0.044(3) 0.013(2) -0.033(3) -0.018(3)
O1S 0.105(5) 0.147(6) 0.123(6) 0.008(5) -0.052(4) -0.028(5)
C1S 0.064(5) 0.074(6) 0.102(7) 0.036(5) -0.030(5) -0.022(5)
C2S 0.177(10) 0.117(8) 0.305(16) 0.114(10) -0.203(12) -0.094(8)
C3S 0.0502(18) 0.0553(19) 0.0552(19) 0.0009(10) -0.0228(11) -0.0197(10)
C4S 0.046(5) 0.125(8) 0.142(8) -0.045(7) -0.061(5) 0.021(5)

loop_
_atom_type_symbol
_atom_type_description
_atom_type_scat_dispersion_real
_atom_type_scat_dispersion_imag
_atom_type_scat_source
C C 0.0030 0.0020 'International Tables Vol C Tables 4.2.6.8 and 6.1.1.4'
H H 0.0000 0.0000 'International Tables Vol C Tables 4.2.6.8 and 6.1.1.4'
Cl Cl 0.1480 0.1590 'International Tables Vol C Tables 4.2.6.8 and 6.1.1.4'
Dy Dy -0.1890 4.4100 'International Tables Vol C Tables 4.2.6.8 and 6.1.1.4'
N N 0.0060 0.0030 'International Tables Vol C Tables 4.2.6.8 and 6.1.1.4'
O O 0.0110 0.0060 'International Tables Vol C Tables 4.2.6.8 and 6.1.1.4'

loop_
_geom_angle_atom_site_label_1
_geom_angle_atom_site_label_2
_geom_angle_atom_site_label_3
_geom_angle
_geom_angle_site_symmetry_1
_geom_angle_site_symmetry_3
_geom_angle_publ_flag
Cl2 Dy Cl1 172.55(3) . . ?
O1 Dy Cl1 87.10(8) . . ?
O1 Dy Cl2 98.20(8) . . ?
O1 Dy O3 140.86(10) . . ?
O1 Dy N1 68.51(10) . . ?
O1 Dy N4 143.50(10) . . ?
O2 Dy Cl1 84.87(8) . . ?
O2 Dy Cl2 101.51(8) . . ?
O2 Dy O1 74.95(10) . . ?
O2 Dy O3 138.57(10) . . ?
O2 Dy N1 143.33(10) . . ?
O2 Dy N4 68.63(10) . . ?
O3 Dy Cl1 79.03(8) . . ?
O3 Dy Cl2 93.59(8) . . ?
O3 Dy N1 75.08(10) . . ?
O3 Dy N4 74.00(10) . . ?
N1 Dy Cl1 90.25(8) . . ?
N1 Dy Cl2 86.86(8) . . ?
N4 Dy Cl1 91.87(8) . . ?
N4 Dy Cl2 86.97(8) . . ?
N4 Dy N1 147.99(10) . . ?
C1 O1 Dy 135.4(3) . . ?
C10 O2 Dy 135.2(2) . . ?
C33 O3 Dy 129.9(3) . . ?
N2 N1 Dy 127.6(2) . . ?
N2 N1 C15 102.8(3) . . ?
C15 N1 Dy 129.3(3) . . ?
N1 N2 C2 124.8(3) . . ?
N3 N2 N1 116.3(3) . . ?
N3 N2 C2 118.9(4) . . ?
N2 N3 C20 102.9(4) . . ?
N5 N4 Dy 126.9(2) . . ?
N5 N4 C23 103.3(3) . . ?
C23 N4 Dy 128.6(3) . . ?
N4 N5 C11 124.7(3) . . ?
N6 N5 N4 115.9(3) . . ?
N6 N5 C11 119.4(3) . . ?
N5 N6 C28 104.1(3) . . ?
C7 N7 H7 105(3) . . ?
C8 N7 H7 105(3) . . ?
C8 N7 C7 112.3(3) . . ?
C29 N7 H7 106(3) . . ?
C29 N7 C7 113.7(3) . . ?
C29 N7 C8 114.4(3) . . ?
C30 N8 C31 110.0(4) . . ?
C32 N8 C30 111.8(4) . . ?
C32 N8 C31 109.3(4) . . ?
C33 N9 C34 121.7(4) . . ?
C33 N9 C35 120.6(4) . . ?
C34 N9 C35 117.5(4) . . ?
O1 C1 C2 123.7(4) . . ?
O1 C1 C6 119.9(4) . . ?
C2 C1 C6 116.3(4) . . ?
C1 C2 N2 120.1(4) . . ?
C3 C2 N2 118.6(4) . . ?
C3 C2 C1 121.2(4) . . ?
C2 C3 H3 119.1 . . ?
C4 C3 C2 121.7(4) . . ?
C4 C3 H3 119.1 . . ?
C3 C4 C5 117.3(4) . . ?
C3 C4 C21 121.5(4) . . ?
C5 C4 C21 121.3(4) . . ?
C4 C5 H5 118.7 . . ?
C6 C5 C4 122.6(4) . . ?
C6 C5 H5 118.7 . . ?
C1 C6 C7 116.8(4) . . ?
C5 C6 C1 120.8(4) . . ?
C5 C6 C7 122.4(4) . . ?
N7 C7 H7A 109.7 . . ?
N7 C7 H7B 109.7 . . ?
C6 C7 N7 110.0(3) . . ?
C6 C7 H7A 109.7 . . ?
C6 C7 H7B 109.7 . . ?
H7A C7 H7B 108.2 . . ?
N7 C8 H8A 109.6 . . ?
N7 C8 H8B 109.6 . . ?
H8A C8 H8B 108.1 . . ?
C9 C8 N7 110.4(3) . . ?
C9 C8 H8A 109.6 . . ?
C9 C8 H8B 109.6 . . ?
C10 C9 C8 117.3(4) . . ?
C14 C9 C8 122.0(4) . . ?
C14 C9 C10 120.7(4) . . ?
O2 C10 C9 118.8(4) . . ?
O2 C10 C11 124.7(4) . . ?
C11 C10 C9 116.5(4) . . ?
C10 C11 N5 121.1(4) . . ?
C10 C11 C12 122.0(4) . . ?
C12 C11 N5 116.8(4) . . ?
C11 C12 H12 119.7 . . ?
C13 C12 C11 120.6(4) . . ?
C13 C12 H12 119.7 . . ?
C12 C13 C22 120.3(4) . . ?
C14 C13 C12 118.3(4) . . ?
C14 C13 C22 121.4(4) . . ?
C9 C14 C13 121.8(4) . . ?
C9 C14 H14 119.1 . . ?
C13 C14 H14 119.1 . . ?
N1 C15 C16 130.9(4) . . ?
N1 C15 C20 108.2(4) . . ?
C20 C15 C16 120.9(4) . . ?
C15 C16 H16 121.7 . . ?
C17 C16 C15 116.5(5) . . ?
C17 C16 H16 121.7 . . ?
C16 C17 H17 118.9 . . ?
C16 C17 C18 122.1(5) . . ?
C18 C17 H17 118.9 . . ?
C17 C18 H18 118.9 . . ?
C19 C18 C17 122.2(5) . . ?
C19 C18 H18 118.9 . . ?
C18 C19 H19 121.7 . . ?
C18 C19 C20 116.7(5) . . ?
C20 C19 H19 121.7 . . ?
N3 C20 C15 109.8(4) . . ?
N3 C20 C19 128.5(5) . . ?
C19 C20 C15 121.6(4) . . ?
C4 C21 H21A 109.5 . . ?
C4 C21 H21B 109.5 . . ?
C4 C21 H21C 109.5 . . ?
H21A C21 H21B 109.5 . . ?
H21A C21 H21C 109.5 . . ?
H21B C21 H21C 109.5 . . ?
C13 C22 H22A 109.5 . . ?
C13 C22 H22B 109.5 . . ?
C13 C22 H22C 109.5 . . ?
H22A C22 H22B 109.5 . . ?
H22A C22 H22C 109.5 . . ?
H22B C22 H22C 109.5 . . ?
N4 C23 C24 131.0(4) . . ?
N4 C23 C28 108.2(4) . . ?
C24 C23 C28 120.8(4) . . ?
C23 C24 H24 121.7 . . ?
C25 C24 C23 116.5(4) . . ?
C25 C24 H24 121.7 . . ?
C24 C25 H25 118.7 . . ?
C24 C25 C26 122.7(4) . . ?
C26 C25 H25 118.7 . . ?
C25 C26 H26 119.3 . . ?
C27 C26 C25 121.3(4) . . ?
C27 C26 H26 119.3 . . ?
C26 C27 H27 121.5 . . ?
C26 C27 C28 117.1(4) . . ?
C28 C27 H27 121.5 . . ?
N6 C28 C23 108.5(4) . . ?
N6 C28 C27 129.9(4) . . ?
C27 C28 C23 121.6(4) . . ?
N7 C29 H29A 108.5 . . ?
N7 C29 H29B 108.5 . . ?
N7 C29 C30 115.3(4) . . ?
H29A C29 H29B 107.5 . . ?
C30 C29 H29A 108.5 . . ?
C30 C29 H29B 108.5 . . ?
N8 C30 C29 114.7(4) . . ?
N8 C30 H30A 108.6 . . ?
N8 C30 H30B 108.6 . . ?
C29 C30 H30A 108.6 . . ?
C29 C30 H30B 108.6 . . ?
H30A C30 H30B 107.6 . . ?
N8 C31 H31A 109.5 . . ?
N8 C31 H31B 109.5 . . ?
N8 C31 H31C 109.5 . . ?
H31A C31 H31B 109.5 . . ?
H31A C31 H31C 109.5 . . ?
H31B C31 H31C 109.5 . . ?
N8 C32 H32A 109.5 . . ?
N8 C32 H32B 109.5 . . ?
N8 C32 H32C 109.5 . . ?
H32A C32 H32B 109.5 . . ?
H32A C32 H32C 109.5 . . ?
H32B C32 H32C 109.5 . . ?
O3 C33 N9 124.2(4) . . ?
O3 C33 H33 117.9 . . ?
N9 C33 H33 117.9 . . ?
N9 C34 H34A 109.5 . . ?
N9 C34 H34B 109.5 . . ?
N9 C34 H34C 109.5 . . ?
H34A C34 H34B 109.5 . . ?
H34A C34 H34C 109.5 . . ?
H34B C34 H34C 109.5 . . ?
N9 C35 H35A 109.5 . . ?
N9 C35 H35B 109.5 . . ?
N9 C35 H35C 109.5 . . ?
H35A C35 H35B 109.5 . . ?
H35A C35 H35C 109.5 . . ?
H35B C35 H35C 109.5 . . ?
C4S O1S C1S 100.1(6) . . ?
O1S C1S H1SA 110.7 . . ?
O1S C1S H1SB 110.7 . . ?
H1SA C1S H1SB 108.8 . . ?
C2S C1S O1S 105.4(6) . . ?
C2S C1S H1SA 110.7 . . ?
C2S C1S H1SB 110.7 . . ?
C1S C2S H2SA 109.9 . . ?
C1S C2S H2SB 109.9 . . ?
H2SA C2S H2SB 108.3 . . ?
C3S C2S C1S 109.1(8) . . ?
C3S C2S H2SA 109.9 . . ?
C3S C2S H2SB 109.9 . . ?
C2S C3S H3SA 109.2 . . ?
C2S C3S H3SB 109.2 . . ?
H3SA C3S H3SB 107.9 . . ?
C4S C3S C2S 112.1(7) . . ?
C4S C3S H3SA 109.2 . . ?
C4S C3S H3SB 109.2 . . ?
O1S C4S H4SA 110.3 . . ?
O1S C4S H4SB 110.3 . . ?
C3S C4S O1S 106.9(6) . . ?
C3S C4S H4SA 110.3 . . ?
C3S C4S H4SB 110.3 . . ?
H4SA C4S H4SB 108.6 . . ?

loop_
_geom_bond_atom_site_label_1
_geom_bond_atom_site_label_2
_geom_bond_distance
_geom_bond_site_symmetry_2
_geom_bond_publ_flag
Dy Cl1 2.6583(11) . ?
Dy Cl2 2.6307(11) . ?
Dy O1 2.224(3) . ?
Dy O2 2.216(3) . ?
Dy O3 2.358(3) . ?
Dy N1 2.622(3) . ?
Dy N4 2.585(3) . ?
O1 C1 1.312(5) . ?
O2 C10 1.320(5) . ?
O3 C33 1.246(5) . ?
N1 N2 1.354(5) . ?
N1 C15 1.363(5) . ?
N2 N3 1.341(5) . ?
N2 C2 1.428(5) . ?
N3 C20 1.347(6) . ?
N4 N5 1.347(4) . ?
N4 C23 1.358(5) . ?
N5 N6 1.327(5) . ?
N5 C11 1.442(5) . ?
N6 C28 1.351(5) . ?
N7 H7 0.80(4) . ?
N7 C7 1.516(5) . ?
N7 C8 1.512(5) . ?
N7 C29 1.498(6) . ?
N8 C30 1.453(6) . ?
N8 C31 1.460(6) . ?
N8 C32 1.438(6) . ?
N9 C33 1.315(5) . ?
N9 C34 1.457(6) . ?
N9 C35 1.468(6) . ?
C1 C2 1.413(6) . ?
C1 C6 1.419(6) . ?
C2 C3 1.395(6) . ?
C3 H3 0.9500 . ?
C3 C4 1.383(6) . ?
C4 C5 1.391(6) . ?
C4 C21 1.514(6) . ?
C5 H5 0.9500 . ?
C5 C6 1.378(6) . ?
C6 C7 1.503(6) . ?
C7 H7A 0.9900 . ?
C7 H7B 0.9900 . ?
C8 H8A 0.9900 . ?
C8 H8B 0.9900 . ?
C8 C9 1.503(6) . ?
C9 C10 1.429(6) . ?
C9 C14 1.381(6) . ?
C10 C11 1.392(6) . ?
C11 C12 1.397(6) . ?
C12 H12 0.9500 . ?
C12 C13 1.389(6) . ?
C13 C14 1.389(6) . ?
C13 C22 1.524(6) . ?
C14 H14 0.9500 . ?
C15 C16 1.417(6) . ?
C15 C20 1.408(6) . ?
C16 H16 0.9500 . ?
C16 C17 1.368(6) . ?
C17 H17 0.9500 . ?
C17 C18 1.420(7) . ?
C18 H18 0.9500 . ?
C18 C19 1.363(7) . ?
C19 H19 0.9500 . ?
C19 C20 1.407(6) . ?
C21 H21A 0.9800 . ?
C21 H21B 0.9800 . ?
C21 H21C 0.9800 . ?
C22 H22A 0.9800 . ?
C22 H22B 0.9800 . ?
C22 H22C 0.9800 . ?
C23 C24 1.409(6) . ?
C23 C28 1.412(6) . ?
C24 H24 0.9500 . ?
C24 C25 1.371(6) . ?
C25 H25 0.9500 . ?
C25 C26 1.422(7) . ?
C26 H26 0.9500 . ?
C26 C27 1.363(6) . ?
C27 H27 0.9500 . ?
C27 C28 1.408(6) . ?
C29 H29A 0.9900 . ?
C29 H29B 0.9900 . ?
C29 C30 1.517(6) . ?
C30 H30A 0.9900 . ?
C30 H30B 0.9900 . ?
C31 H31A 0.9800 . ?
C31 H31B 0.9800 . ?
C31 H31C 0.9800 . ?
C32 H32A 0.9800 . ?
C32 H32B 0.9800 . ?
C32 H32C 0.9800 . ?
C33 H33 0.9500 . ?
C34 H34A 0.9800 . ?
C34 H34B 0.9800 . ?
C34 H34C 0.9800 . ?
C35 H35A 0.9800 . ?
C35 H35B 0.9800 . ?
C35 H35C 0.9800 . ?
O1S C1S 1.538(9) . ?
O1S C4S 1.531(9) . ?
C1S H1SA 0.9900 . ?
C1S H1SB 0.9900 . ?
C1S C2S 1.400(11) . ?
C2S H2SA 0.9900 . ?
C2S H2SB 0.9900 . ?
C2S C3S 1.387(10) . ?
C3S H3SA 0.9900 . ?
C3S H3SB 0.9900 . ?
C3S C4S 1.343(10) . ?
C4S H4SA 0.9900 . ?
C4S H4SB 0.9900 . ?

loop_
_geom_torsion_atom_site_label_1
_geom_torsion_atom_site_label_2
_geom_torsion_atom_site_label_3
_geom_torsion_atom_site_label_4
_geom_torsion
_geom_torsion_site_symmetry_1
_geom_torsion_site_symmetry_2
_geom_torsion_site_symmetry_3
_geom_torsion_site_symmetry_4
_geom_torsion_publ_flag
Dy O1 C1 C2 51.4(6) . . . . ?
Dy O1 C1 C6 -129.9(3) . . . . ?
Dy O2 C10 C9 134.2(3) . . . . ?
Dy O2 C10 C11 -45.0(6) . . . . ?
Dy O3 C33 N9 -170.3(3) . . . . ?
Dy N1 N2 N3 -175.5(3) . . . . ?
Dy N1 N2 C2 6.2(6) . . . . ?
Dy N1 C15 C16 -3.1(7) . . . . ?
Dy N1 C15 C20 175.5(3) . . . . ?
Dy N4 N5 N6 -167.2(3) . . . . ?
Dy N4 N5 C11 16.0(5) . . . . ?
Dy N4 C23 C24 -14.9(7) . . . . ?
Dy N4 C23 C28 166.8(3) . . . . ?
O1 C1 C2 N2 1.0(6) . . . . ?
O1 C1 C2 C3 179.2(4) . . . . ?
O1 C1 C6 C5 -179.5(4) . . . . ?
O1 C1 C6 C7 1.5(6) . . . . ?
O2 C10 C11 N5 -1.2(7) . . . . ?
O2 C10 C11 C12 -177.2(4) . . . . ?
N1 N2 N3 C20 0.4(5) . . . . ?
N1 N2 C2 C1 -24.1(6) . . . . ?
N1 N2 C2 C3 157.6(4) . . . . ?
N1 C15 C16 C17 178.6(5) . . . . ?
N1 C15 C20 N3 -0.9(5) . . . . ?
N1 C15 C20 C19 -177.7(4) . . . . ?
N2 N1 C15 C16 -177.5(5) . . . . ?
N2 N1 C15 C20 1.0(5) . . . . ?
N2 N3 C20 C15 0.3(5) . . . . ?
N2 N3 C20 C19 176.8(5) . . . . ?
N2 C2 C3 C4 178.0(4) . . . . ?
N3 N2 C2 C1 157.6(4) . . . . ?
N3 N2 C2 C3 -20.6(6) . . . . ?
N4 N5 N6 C28 -0.5(5) . . . . ?
N4 N5 C11 C10 9.9(6) . . . . ?
N4 N5 C11 C12 -173.9(4) . . . . ?
N4 C23 C24 C25 180.0(5) . . . . ?
N4 C23 C28 N6 1.0(5) . . . . ?
N4 C23 C28 C27 -180.0(4) . . . . ?
N5 N4 C23 C24 177.0(4) . . . . ?
N5 N4 C23 C28 -1.3(5) . . . . ?
N5 N6 C28 C23 -0.3(5) . . . . ?
N5 N6 C28 C27 -179.2(4) . . . . ?
N5 C11 C12 C13 -178.5(4) . . . . ?
N6 N5 C11 C10 -166.8(4) . . . . ?
N6 N5 C11 C12 9.4(6) . . . . ?
N7 C8 C9 C10 -57.0(5) . . . . ?
N7 C8 C9 C14 123.4(4) . . . . ?
N7 C29 C30 N8 83.1(5) . . . . ?
C1 C2 C3 C4 -0.2(7) . . . . ?
C1 C6 C7 N7 60.8(5) . . . . ?
C2 N2 N3 C20 178.8(4) . . . . ?
C2 C1 C6 C5 -0.7(6) . . . . ?
C2 C1 C6 C7 -179.7(4) . . . . ?
C2 C3 C4 C5 0.2(7) . . . . ?
C2 C3 C4 C21 -178.4(4) . . . . ?
C3 C4 C5 C6 -0.5(7) . . . . ?
C4 C5 C6 C1 0.7(7) . . . . ?
C4 C5 C6 C7 179.7(4) . . . . ?
C5 C6 C7 N7 -118.2(4) . . . . ?
C6 C1 C2 N2 -177.8(4) . . . . ?
C6 C1 C2 C3 0.4(6) . . . . ?
C7 N7 C8 C9 161.8(3) . . . . ?
C7 N7 C29 C30 67.9(5) . . . . ?
C8 N7 C7 C6 -165.6(3) . . . . ?
C8 N7 C29 C30 -63.0(5) . . . . ?
C8 C9 C10 O2 -1.6(6) . . . . ?
C8 C9 C10 C11 177.7(4) . . . . ?
C8 C9 C14 C13 -180.0(4) . . . . ?
C9 C10 C11 N5 179.6(4) . . . . ?
C9 C10 C11 C12 3.6(6) . . . . ?
C10 C9 C14 C13 0.4(7) . . . . ?
C10 C11 C12 C13 -2.3(7) . . . . ?
C11 N5 N6 C28 176.5(4) . . . . ?
C11 C12 C13 C14 -0.1(7) . . . . ?
C11 C12 C13 C22 -179.2(4) . . . . ?
C12 C13 C14 C9 1.0(7) . . . . ?
C14 C9 C10 O2 178.1(4) . . . . ?
C14 C9 C10 C11 -2.7(6) . . . . ?
C15 N1 N2 N3 -1.0(5) . . . . ?
C15 N1 N2 C2 -179.2(4) . . . . ?
C15 C16 C17 C18 -0.9(7) . . . . ?
C16 C15 C20 N3 177.9(4) . . . . ?
C16 C15 C20 C19 1.0(7) . . . . ?
C16 C17 C18 C19 0.3(8) . . . . ?
C17 C18 C19 C20 0.9(8) . . . . ?
C18 C19 C20 N3 -177.8(5) . . . . ?
C18 C19 C20 C15 -1.6(7) . . . . ?
C20 C15 C16 C17 0.2(7) . . . . ?
C21 C4 C5 C6 178.1(4) . . . . ?
C22 C13 C14 C9 -179.9(5) . . . . ?
C23 N4 N5 N6 1.2(5) . . . . ?
C23 N4 N5 C11 -175.7(4) . . . . ?
C23 C24 C25 C26 0.5(7) . . . . ?
C24 C23 C28 N6 -177.5(4) . . . . ?
C24 C23 C28 C27 1.5(7) . . . . ?
C24 C25 C26 C27 1.5(8) . . . . ?
C25 C26 C27 C28 -1.9(7) . . . . ?
C26 C27 C28 N6 179.2(4) . . . . ?
C26 C27 C28 C23 0.4(7) . . . . ?
C28 C23 C24 C25 -1.9(6) . . . . ?
C29 N7 C7 C6 62.5(4) . . . . ?
C29 N7 C8 C9 -66.6(4) . . . . ?
C31 N8 C30 C29 -167.4(4) . . . . ?
C32 N8 C30 C29 71.1(5) . . . . ?
C34 N9 C33 O3 174.3(4) . . . . ?
C35 N9 C33 O3 -0.7(7) . . . . ?
O1S C1S C2S C3S -18.8(13) . . . . ?
C1S O1S C4S C3S -22.7(8) . . . . ?
C1S C2S C3S C4S 3.9(14) . . . . ?
C2S C3S C4S O1S 13.0(11) . . . . ?
C4S O1S C1S C2S 24.6(10) . . . . ?
